data_4105150
loop_
_publ_author_name
'Shingo Ito'
'Kagehiro Munakata'
'Akifumi Nakamura'
'Kyoko Nozaki'

_publ_section_title
;
 Copolymerization of Vinyl Acetate with Ethylene by
 Palladium/Alkylphosphine-Sulfonate Catalysts
;
_journal_name_full 'Journal of the American Chemical Society'
_journal_page_first 14606
_journal_page_last 14607
_journal_paper_doi 10.1021/ja9050839
_journal_volume 131
_journal_year 2009
_chemical_formula_sum 'C48 H78 Cl12 N2 O6 P2 Pd2 S2'
_chemical_formula_weight 1543.40
_chemical_name_systematic
; 
 ? 
;
_space_group_IT_number 14
_symmetry_cell_setting monoclinic
_symmetry_space_group_name_Hall '-P 2yn'
_symmetry_space_group_name_H-M 'P 1 21/n 1'
_atom_sites_solution_hydrogens geom
_atom_sites_solution_primary direct
_atom_sites_solution_secondary difmap
_audit_creation_method SHELXL-97
_cell_angle_alpha 90
_cell_angle_beta 113.1292(8)
_cell_angle_gamma 90
_cell_formula_units_Z 2
_cell_length_a 14.071(3)
_cell_length_b 14.362(3)
_cell_length_c 17.440(4)
_cell_measurement_reflns_used 9508
_cell_measurement_temperature 103.1500
_cell_measurement_theta_max 27.4835
_cell_measurement_theta_min 3.1099
_cell_volume 3241.1(12)
_computing_cell_refinement 'RIGAKU CrystalClear'
_computing_data_collection 'RIGAKU CrystalClear'
_computing_data_reduction 'RIGAKU CrystalClear'
_computing_molecular_graphics ORTEP-III
_computing_structure_refinement 'SHELXL-97 (Sheldrick, 1997)'
_computing_structure_solution SIR-97
_diffrn_ambient_temperature 103(2)
_diffrn_detector_area_resol_mean 7.31
_diffrn_measured_fraction_theta_full 0.977
_diffrn_measured_fraction_theta_max 0.977
_diffrn_measurement_device_type 'RIGAKU/MSC Meacury CCD'
_diffrn_measurement_method 'omega scans'
_diffrn_radiation_monochromator graphite
_diffrn_radiation_source 'fine-focus sealed tube'
_diffrn_radiation_type MoK\a
_diffrn_radiation_wavelength 0.71070
_diffrn_reflns_av_R_equivalents 0.0348
_diffrn_reflns_av_sigmaI/netI 0.0312
_diffrn_reflns_limit_h_max 16
_diffrn_reflns_limit_h_min -16
_diffrn_reflns_limit_k_max 16
_diffrn_reflns_limit_k_min -17
_diffrn_reflns_limit_l_max 14
_diffrn_reflns_limit_l_min -20
_diffrn_reflns_number 20405
_diffrn_reflns_theta_full 25.00
_diffrn_reflns_theta_max 25.00
_diffrn_reflns_theta_min 3.11
_exptl_absorpt_coefficient_mu 1.208
_exptl_absorpt_correction_T_max 0.8396
_exptl_absorpt_correction_T_min 0.6437
_exptl_absorpt_correction_type multi-scan
_exptl_absorpt_process_details 'Jacobson, R. (1998) Private communication'
_exptl_crystal_colour Colorless
_exptl_crystal_density_diffrn 1.581
_exptl_crystal_description Prism
_exptl_crystal_F_000 1572
_exptl_crystal_size_max 0.40
_exptl_crystal_size_mid 0.40
_exptl_crystal_size_min 0.15
_refine_diff_density_max 0.803
_refine_diff_density_min -0.957
_refine_diff_density_rms 0.074
_refine_ls_extinction_method none
_refine_ls_goodness_of_fit_ref 1.090
_refine_ls_hydrogen_treatment constr
_refine_ls_matrix_type full
_refine_ls_number_parameters 363
_refine_ls_number_reflns 5559
_refine_ls_number_restraints 0
_refine_ls_restrained_S_all 1.090
_refine_ls_R_factor_all 0.0381
_refine_ls_R_factor_gt 0.0329
_refine_ls_shift/su_max 0.002
_refine_ls_shift/su_mean 0.000
_refine_ls_structure_factor_coef Fsqd
_refine_ls_weighting_details 'calc w=1/[\s^2^(Fo^2^)+(0.0301P)^2^+3.6511P] where P=(Fo^2^+2Fc^2^)/3'
_refine_ls_weighting_scheme calc
_refine_ls_wR_factor_gt 0.0734
_refine_ls_wR_factor_ref 0.0766
_reflns_number_gt 5037
_reflns_number_total 5559
_reflns_threshold_expression >2sigma(I)
_cod_data_source_file ja9050839_si_004.cif
_cod_data_source_block tmeda
_cod_original_cell_volume 3241.1(11)
_cod_database_code 4105150

loop_
_symmetry_equiv_pos_as_xyz
'x, y, z'
'-x+1/2, y+1/2, -z+1/2'
'-x, -y, -z'
'x-1/2, -y-1/2, z-1/2'

loop_
_atom_site_label
_atom_site_type_symbol
_atom_site_fract_x
_atom_site_fract_y
_atom_site_fract_z
_atom_site_U_iso_or_equiv
_atom_site_adp_type
_atom_site_occupancy
_atom_site_symmetry_multiplicity
_atom_site_calc_flag
_atom_site_refinement_flags
_atom_site_disorder_assembly
_atom_site_disorder_group
Pd1 Pd 0.194080(16) 0.048471(15) 0.961954(13) 0.01624(8) Uani 1 1 d . A .
C1 C 0.1963(3) 0.1634(2) 1.0302(2) 0.0290(7) Uani 1 1 d . . .
H1 H 0.2476 0.1553 1.0872 0.044 Uiso 1 1 calc R . .
H2 H 0.1278 0.1726 1.0314 0.044 Uiso 1 1 calc R . .
H3 H 0.2144 0.2180 1.0049 0.044 Uiso 1 1 calc R . .
P1 P 0.23114(5) 0.13605(5) 0.87107(4) 0.01395(15) Uani 1 1 d . . .
C2 C 0.3642(2) 0.18185(19) 0.90693(17) 0.0152(6) Uani 1 1 d . . .
H4 H 0.3696 0.2208 0.8613 0.018 Uiso 1 1 calc R . .
C3 C 0.3918(2) 0.2430(2) 0.98487(18) 0.0195(6) Uani 1 1 d . . .
H5 H 0.3450 0.2975 0.9714 0.023 Uiso 1 1 calc R . .
H6 H 0.3812 0.2070 1.0293 0.023 Uiso 1 1 calc R . .
C4 C 0.5036(2) 0.2767(2) 1.01681(19) 0.0237(7) Uani 1 1 d . . .
H7 H 0.5200 0.3118 1.0693 0.028 Uiso 1 1 calc R . .
H8 H 0.5119 0.3194 0.9753 0.028 Uiso 1 1 calc R . .
C5 C 0.5791(2) 0.1953(2) 1.03249(19) 0.0249(7) Uani 1 1 d . . .
H9 H 0.6502 0.2197 1.0493 0.030 Uiso 1 1 calc R . .
H10 H 0.5768 0.1566 1.0787 0.030 Uiso 1 1 calc R . .
C6 C 0.5520(2) 0.1360(2) 0.95490(19) 0.0230(7) Uani 1 1 d . . .
H11 H 0.5997 0.0822 0.9674 0.028 Uiso 1 1 calc R . .
H12 H 0.5610 0.1732 0.9104 0.028 Uiso 1 1 calc R . .
C7 C 0.4404(2) 0.1005(2) 0.92384(19) 0.0199(6) Uani 1 1 d . . .
H13 H 0.4328 0.0588 0.9662 0.024 Uiso 1 1 calc R . .
H14 H 0.4243 0.0643 0.8720 0.024 Uiso 1 1 calc R . .
C8 C 0.1420(2) 0.23607(19) 0.83546(18) 0.0172(6) Uani 1 1 d . . .
H15 H 0.1520 0.2737 0.8863 0.021 Uiso 1 1 calc R . .
C9 C 0.0299(2) 0.2017(2) 0.8015(2) 0.0293(7) Uani 1 1 d . . .
H16 H 0.0151 0.1661 0.7495 0.035 Uiso 1 1 calc R . .
H17 H 0.0200 0.1595 0.8427 0.035 Uiso 1 1 calc R . .
C10 C -0.0450(3) 0.2834(2) 0.7840(2) 0.0364(8) Uani 1 1 d . . .
H18 H -0.1168 0.2599 0.7589 0.044 Uiso 1 1 calc R . .
H19 H -0.0354 0.3146 0.8371 0.044 Uiso 1 1 calc R . .
C11 C -0.0280(2) 0.3532(2) 0.7254(2) 0.0303(8) Uani 1 1 d . . .
H20 H -0.0739 0.4075 0.7187 0.036 Uiso 1 1 calc R . .
H21 H -0.0463 0.3242 0.6699 0.036 Uiso 1 1 calc R . .
C12 C 0.0834(3) 0.3857(2) 0.7582(2) 0.0315(8) Uani 1 1 d . . .
H22 H 0.0998 0.4203 0.8109 0.038 Uiso 1 1 calc R . .
H23 H 0.0930 0.4286 0.7173 0.038 Uiso 1 1 calc R . .
C13 C 0.1575(2) 0.3025(2) 0.7735(2) 0.0256(7) Uani 1 1 d . . .
H24 H 0.1439 0.2697 0.7203 0.031 Uiso 1 1 calc R . .
H25 H 0.2299 0.3249 0.7958 0.031 Uiso 1 1 calc R . .
C14 C 0.2125(2) 0.07737(19) 0.77231(17) 0.0159(6) Uani 1 1 d . . .
C15 C 0.1561(2) -0.00550(19) 0.74336(18) 0.0170(6) Uani 1 1 d . . .
C16 C 0.1323(2) -0.0359(2) 0.66230(19) 0.0223(6) Uani 1 1 d . . .
H26 H 0.0911 -0.0901 0.6427 0.027 Uiso 1 1 calc R . .
C17 C 0.1675(2) 0.0115(2) 0.60982(19) 0.0250(7) Uani 1 1 d . . .
H27 H 0.1495 -0.0091 0.5541 0.030 Uiso 1 1 calc R . .
C18 C 0.2293(2) 0.0893(2) 0.63903(18) 0.0221(6) Uani 1 1 d . . .
H28 H 0.2572 0.1201 0.6043 0.027 Uiso 1 1 calc R . .
C19 C 0.2505(2) 0.12203(19) 0.71826(18) 0.0180(6) Uani 1 1 d . . .
H29 H 0.2919 0.1762 0.7370 0.022 Uiso 1 1 calc R . .
S1 S 0.11497(6) -0.07994(5) 0.80627(5) 0.01923(16) Uani 1 1 d . . .
O1 O 0.19649(16) -0.07402(13) 0.89095(13) 0.0214(4) Uani 1 1 d . . .
O2 O 0.01646(16) -0.04551(15) 0.80273(13) 0.0255(5) Uani 1 1 d . . .
O3 O 0.11018(18) -0.17257(14) 0.77192(14) 0.0288(5) Uani 1 1 d . . .
N1 N 0.14293(19) -0.03629(17) 1.04551(16) 0.0215(5) Uani 1 1 d . . .
C20 C 0.1734(5) -0.0005(4) 1.1352(3) 0.0222(15) Uani 0.592(11) 1 d P A 1
H32 H 0.2487 0.0067 1.1617 0.033 Uiso 0.592(11) 1 calc PR A 1
H33 H 0.1508 -0.0453 1.1670 0.033 Uiso 0.592(11) 1 calc PR A 1
H34 H 0.1403 0.0597 1.1340 0.033 Uiso 0.592(11) 1 calc PR A 1
C21 C 0.1899(5) -0.1302(4) 1.0557(4) 0.0204(15) Uani 0.592(11) 1 d P A 1
H35 H 0.2654 -0.1247 1.0813 0.031 Uiso 0.592(11) 1 calc PR A 1
H36 H 0.1693 -0.1600 1.0010 0.031 Uiso 0.592(11) 1 calc PR A 1
H37 H 0.1662 -0.1680 1.0915 0.031 Uiso 0.592(11) 1 calc PR A 1
C22 C 0.0300(4) -0.0465(5) 1.0074(5) 0.0155(15) Uani 0.592(11) 1 d P . 1
H38 H 0.0082 -0.0865 1.0438 0.019 Uiso 0.592(11) 1 calc PR A 1
H39 H 0.0108 -0.0789 0.9532 0.019 Uiso 0.592(11) 1 calc PR A 1
C23 C 0.2204(9) -0.0361(8) 1.1278(6) 0.038(3) Uani 0.408(11) 1 d P A 2
H40 H 0.2861 -0.0570 1.1266 0.057 Uiso 0.408(11) 1 calc PR A 2
H41 H 0.2001 -0.0783 1.1629 0.057 Uiso 0.408(11) 1 calc PR A 2
H42 H 0.2285 0.0270 1.1507 0.057 Uiso 0.408(11) 1 calc PR A 2
C24 C 0.1303(11) -0.1377(6) 1.0139(8) 0.037(3) Uani 0.408(11) 1 d P A 2
H43 H 0.0771 -0.1404 0.9572 0.055 Uiso 0.408(11) 1 calc PR A 2
H44 H 0.1097 -0.1770 1.0507 0.055 Uiso 0.408(11) 1 calc PR A 2
H45 H 0.1961 -0.1600 1.0139 0.055 Uiso 0.408(11) 1 calc PR A 2
C25 C 0.0412(7) -0.0070(8) 1.0423(7) 0.026(2) Uani 0.408(11) 1 d P . 2
H46 H 0.0502 0.0521 1.0736 0.032 Uiso 0.408(11) 1 calc PR A 2
H47 H 0.0169 -0.0543 1.0717 0.032 Uiso 0.408(11) 1 calc PR A 2
C26 C 0.5330(3) 0.1956(2) 0.6780(2) 0.0350(8) Uani 1 1 d . . .
H30 H 0.4899 0.2466 0.6868 0.042 Uiso 1 1 calc R . .
Cl1 Cl 0.52532(8) 0.09853(6) 0.73584(7) 0.0452(2) Uani 1 1 d . . .
Cl2 Cl 0.66116(8) 0.23514(7) 0.71214(7) 0.0529(3) Uani 1 1 d . . .
Cl3 Cl 0.48418(11) 0.16870(11) 0.57187(7) 0.0793(4) Uani 1 1 d . . .
C27 C 0.8112(3) -0.0384(2) 0.6469(2) 0.0301(7) Uani 1 1 d . . .
H31 H 0.8640 -0.0445 0.7051 0.036 Uiso 1 1 calc R . .
Cl4 Cl 0.68813(8) -0.04540(8) 0.64916(7) 0.0519(3) Uani 1 1 d . . .
Cl5 Cl 0.82799(10) 0.06982(8) 0.60694(7) 0.0593(3) Uani 1 1 d . . .
Cl6 Cl 0.82891(8) -0.12951(7) 0.58658(6) 0.0489(3) Uani 1 1 d . . .

loop_
_atom_site_aniso_label
_atom_site_aniso_U_11
_atom_site_aniso_U_22
_atom_site_aniso_U_33
_atom_site_aniso_U_23
_atom_site_aniso_U_13
_atom_site_aniso_U_12
Pd1 0.01375(12) 0.01823(13) 0.01913(12) 0.00260(9) 0.00903(9) 0.00023(9)
C1 0.0370(19) 0.0278(17) 0.0317(18) -0.0007(14) 0.0237(16) 0.0039(15)
P1 0.0126(3) 0.0144(3) 0.0161(4) -0.0005(3) 0.0070(3) -0.0009(3)
C2 0.0124(13) 0.0179(14) 0.0158(14) -0.0010(11) 0.0062(11) -0.0013(11)
C3 0.0157(14) 0.0229(15) 0.0196(15) -0.0019(12) 0.0065(12) 0.0016(12)
C4 0.0220(16) 0.0243(16) 0.0216(15) -0.0060(13) 0.0051(13) -0.0055(13)
C5 0.0156(15) 0.0280(17) 0.0243(16) 0.0020(13) 0.0005(13) -0.0021(13)
C6 0.0176(15) 0.0238(16) 0.0277(16) 0.0016(13) 0.0090(13) 0.0041(12)
C7 0.0172(15) 0.0164(14) 0.0251(15) -0.0022(12) 0.0072(13) 0.0000(12)
C8 0.0154(14) 0.0163(14) 0.0191(14) -0.0007(11) 0.0057(12) 0.0018(11)
C9 0.0150(15) 0.0256(17) 0.047(2) 0.0086(15) 0.0119(15) 0.0005(13)
C10 0.0183(17) 0.0348(19) 0.055(2) 0.0042(17) 0.0128(16) 0.0083(15)
C11 0.0235(17) 0.0260(17) 0.0325(18) -0.0010(14) 0.0013(14) 0.0105(14)
C12 0.0283(18) 0.0206(16) 0.045(2) 0.0086(15) 0.0135(16) 0.0071(14)
C13 0.0232(16) 0.0210(15) 0.0340(18) 0.0063(13) 0.0129(14) 0.0026(13)
C14 0.0123(14) 0.0163(14) 0.0189(14) 0.0011(11) 0.0060(12) 0.0017(11)
C15 0.0123(14) 0.0163(14) 0.0225(15) 0.0015(12) 0.0070(12) 0.0025(11)
C16 0.0220(16) 0.0202(15) 0.0216(15) -0.0032(12) 0.0053(13) 0.0013(12)
C17 0.0323(18) 0.0233(16) 0.0182(15) -0.0032(13) 0.0086(14) 0.0048(14)
C18 0.0255(16) 0.0233(16) 0.0210(15) 0.0039(13) 0.0128(13) 0.0061(13)
C19 0.0159(14) 0.0156(14) 0.0242(15) 0.0010(12) 0.0097(12) 0.0020(11)
S1 0.0187(4) 0.0173(4) 0.0236(4) -0.0024(3) 0.0105(3) -0.0046(3)
O1 0.0221(11) 0.0176(10) 0.0230(11) 0.0028(8) 0.0070(9) 0.0018(8)
O2 0.0162(11) 0.0359(13) 0.0251(11) -0.0060(9) 0.0087(9) -0.0034(9)
O3 0.0387(13) 0.0161(10) 0.0368(13) -0.0075(9) 0.0206(11) -0.0102(10)
N1 0.0146(12) 0.0280(14) 0.0230(13) 0.0062(11) 0.0087(11) 0.0013(10)
C20 0.018(3) 0.033(3) 0.017(3) 0.003(2) 0.009(2) 0.001(3)
C21 0.015(3) 0.025(3) 0.024(3) 0.011(2) 0.011(3) 0.004(2)
C22 0.008(2) 0.020(3) 0.019(3) 0.002(3) 0.007(2) 0.001(2)
C23 0.035(6) 0.048(7) 0.030(5) 0.017(4) 0.012(4) -0.001(5)
C24 0.052(8) 0.021(5) 0.045(7) 0.014(4) 0.027(6) 0.006(5)
C25 0.036(6) 0.029(5) 0.026(5) -0.001(5) 0.023(5) -0.002(4)
C26 0.035(2) 0.0310(18) 0.045(2) 0.0046(16) 0.0225(17) 0.0096(15)
Cl1 0.0459(6) 0.0359(5) 0.0633(6) 0.0103(4) 0.0315(5) -0.0036(4)
Cl2 0.0510(6) 0.0494(6) 0.0668(7) 0.0046(5) 0.0322(5) -0.0150(5)
Cl3 0.0666(8) 0.1177(11) 0.0399(6) 0.0068(7) 0.0060(6) 0.0181(8)
C27 0.0279(18) 0.0388(19) 0.0237(17) -0.0002(14) 0.0103(15) 0.0004(15)
Cl4 0.0321(5) 0.0773(7) 0.0550(6) -0.0044(5) 0.0265(5) -0.0014(5)
Cl5 0.0841(8) 0.0477(6) 0.0508(6) -0.0007(5) 0.0316(6) -0.0219(6)
Cl6 0.0612(7) 0.0529(6) 0.0408(5) -0.0053(4) 0.0288(5) 0.0122(5)

loop_
_atom_type_symbol
_atom_type_description
_atom_type_scat_dispersion_real
_atom_type_scat_dispersion_imag
_atom_type_scat_source
C C 0.0033 0.0016 'International Tables Vol C Tables 4.2.6.8 and 6.1.1.4'
H H 0.0000 0.0000 'International Tables Vol C Tables 4.2.6.8 and 6.1.1.4'
Cl Cl 0.1484 0.1585 'International Tables Vol C Tables 4.2.6.8 and 6.1.1.4'
N N 0.0061 0.0033 'International Tables Vol C Tables 4.2.6.8 and 6.1.1.4'
O O 0.0106 0.0060 'International Tables Vol C Tables 4.2.6.8 and 6.1.1.4'
P P 0.1023 0.0942 'International Tables Vol C Tables 4.2.6.8 and 6.1.1.4'
Pd Pd -0.9988 1.0072 'International Tables Vol C Tables 4.2.6.8 and 6.1.1.4'
S S 0.1246 0.1234 'International Tables Vol C Tables 4.2.6.8 and 6.1.1.4'

loop_
_geom_angle_atom_site_label_1
_geom_angle_atom_site_label_2
_geom_angle_atom_site_label_3
_geom_angle
_geom_angle_site_symmetry_1
_geom_angle_site_symmetry_3
C1 Pd1 O1 178.37(11) . .
C1 Pd1 N1 89.74(11) . .
O1 Pd1 N1 90.68(9) . .
C1 Pd1 P1 90.22(9) . .
O1 Pd1 P1 89.50(6) . .
N1 Pd1 P1 175.05(7) . .
Pd1 C1 H1 109.5 . .
Pd1 C1 H2 109.5 . .
H1 C1 H2 109.5 . .
Pd1 C1 H3 109.5 . .
H1 C1 H3 109.5 . .
H2 C1 H3 109.5 . .
C14 P1 C8 102.31(13) . .
C14 P1 C2 103.44(12) . .
C8 P1 C2 107.54(13) . .
C14 P1 Pd1 114.70(9) . .
C8 P1 Pd1 111.01(9) . .
C2 P1 Pd1 116.58(9) . .
C7 C2 C3 110.6(2) . .
C7 C2 P1 109.45(19) . .
C3 C2 P1 111.91(19) . .
C7 C2 H4 108.3 . .
C3 C2 H4 108.3 . .
P1 C2 H4 108.3 . .
C4 C3 C2 111.7(2) . .
C4 C3 H5 109.3 . .
C2 C3 H5 109.3 . .
C4 C3 H6 109.3 . .
C2 C3 H6 109.3 . .
H5 C3 H6 107.9 . .
C3 C4 C5 111.5(2) . .
C3 C4 H7 109.3 . .
C5 C4 H7 109.3 . .
C3 C4 H8 109.3 . .
C5 C4 H8 109.3 . .
H7 C4 H8 108.0 . .
C6 C5 C4 110.9(2) . .
C6 C5 H9 109.5 . .
C4 C5 H9 109.5 . .
C6 C5 H10 109.5 . .
C4 C5 H10 109.5 . .
H9 C5 H10 108.1 . .
C5 C6 C7 111.5(2) . .
C5 C6 H11 109.3 . .
C7 C6 H11 109.3 . .
C5 C6 H12 109.3 . .
C7 C6 H12 109.3 . .
H11 C6 H12 108.0 . .
C6 C7 C2 110.9(2) . .
C6 C7 H13 109.5 . .
C2 C7 H13 109.5 . .
C6 C7 H14 109.5 . .
C2 C7 H14 109.5 . .
H13 C7 H14 108.1 . .
C13 C8 C9 110.0(2) . .
C13 C8 P1 117.3(2) . .
C9 C8 P1 109.85(19) . .
C13 C8 H15 106.4 . .
C9 C8 H15 106.4 . .
P1 C8 H15 106.4 . .
C10 C9 C8 110.8(3) . .
C10 C9 H16 109.5 . .
C8 C9 H16 109.5 . .
C10 C9 H17 109.5 . .
C8 C9 H17 109.5 . .
H16 C9 H17 108.1 . .
C11 C10 C9 111.4(3) . .
C11 C10 H18 109.3 . .
C9 C10 H18 109.3 . .
C11 C10 H19 109.3 . .
C9 C10 H19 109.3 . .
H18 C10 H19 108.0 . .
C10 C11 C12 111.3(3) . .
C10 C11 H20 109.4 . .
C12 C11 H20 109.4 . .
C10 C11 H21 109.4 . .
C12 C11 H21 109.4 . .
H20 C11 H21 108.0 . .
C11 C12 C13 110.8(3) . .
C11 C12 H22 109.5 . .
C13 C12 H22 109.5 . .
C11 C12 H23 109.5 . .
C13 C12 H23 109.5 . .
H22 C12 H23 108.1 . .
C8 C13 C12 109.5(3) . .
C8 C13 H24 109.8 . .
C12 C13 H24 109.8 . .
C8 C13 H25 109.8 . .
C12 C13 H25 109.8 . .
H24 C13 H25 108.2 . .
C19 C14 C15 117.0(3) . .
C19 C14 P1 117.8(2) . .
C15 C14 P1 125.1(2) . .
C16 C15 C14 120.4(3) . .
C16 C15 S1 115.5(2) . .
C14 C15 S1 124.0(2) . .
C17 C16 C15 121.0(3) . .
C17 C16 H26 119.5 . .
C15 C16 H26 119.5 . .
C16 C17 C18 119.5(3) . .
C16 C17 H27 120.3 . .
C18 C17 H27 120.3 . .
C19 C18 C17 120.1(3) . .
C19 C18 H28 119.9 . .
C17 C18 H28 119.9 . .
C18 C19 C14 121.8(3) . .
C18 C19 H29 119.1 . .
C14 C19 H29 119.1 . .
O3 S1 O2 114.01(13) . .
O3 S1 O1 111.01(13) . .
O2 S1 O1 112.18(12) . .
O3 S1 C15 105.64(13) . .
O2 S1 C15 107.76(13) . .
O1 S1 C15 105.60(13) . .
S1 O1 Pd1 116.12(11) . .
C23 N1 C22 136.2(5) . .
C23 N1 C25 112.8(6) . .
C23 N1 C21 75.6(5) . .
C22 N1 C21 108.4(4) . .
C25 N1 C21 130.3(5) . .
C22 N1 C20 108.3(4) . .
C25 N1 C20 79.8(5) . .
C21 N1 C20 104.4(4) . .
C23 N1 C24 107.3(6) . .
C22 N1 C24 78.0(5) . .
C25 N1 C24 106.4(6) . .
C20 N1 C24 128.7(5) . .
C23 N1 Pd1 110.1(4) . .
C22 N1 Pd1 109.2(2) . .
C25 N1 Pd1 112.2(4) . .
C21 N1 Pd1 109.4(2) . .
C20 N1 Pd1 116.8(2) . .
C24 N1 Pd1 107.7(4) . .
N1 C20 H32 109.5 . .
N1 C20 H33 109.5 . .
H32 C20 H33 109.5 . .
N1 C20 H34 109.5 . .
H32 C20 H34 109.5 . .
H33 C20 H34 109.5 . .
N1 C21 H35 109.5 . .
N1 C21 H36 109.5 . .
H35 C21 H36 109.5 . .
N1 C21 H37 109.5 . .
H35 C21 H37 109.5 . .
H36 C21 H37 109.5 . .
N1 C22 C22 114.3(7) . 3_557
N1 C22 H38 108.7 . .
C22 C22 H38 108.7 3_557 .
N1 C22 H39 108.7 . .
C22 C22 H39 108.7 3_557 .
H38 C22 H39 107.6 . .
N1 C23 H40 109.5 . .
N1 C23 H41 109.5 . .
H40 C23 H41 109.5 . .
N1 C23 H42 109.5 . .
H40 C23 H42 109.5 . .
H41 C23 H42 109.5 . .
N1 C24 H43 109.5 . .
N1 C24 H44 109.5 . .
H43 C24 H44 109.5 . .
N1 C24 H45 109.5 . .
H43 C24 H45 109.5 . .
H44 C24 H45 109.5 . .
N1 C25 C25 116.3(11) . 3_557
N1 C25 H46 108.2 . .
C25 C25 H46 108.2 3_557 .
N1 C25 H47 108.2 . .
C25 C25 H47 108.2 3_557 .
H46 C25 H47 107.4 . .
Cl3 C26 Cl1 110.3(2) . .
Cl3 C26 Cl2 110.8(2) . .
Cl1 C26 Cl2 110.5(2) . .
Cl3 C26 H30 108.4 . .
Cl1 C26 H30 108.4 . .
Cl2 C26 H30 108.4 . .
Cl4 C27 Cl5 110.41(19) . .
Cl4 C27 Cl6 110.17(19) . .
Cl5 C27 Cl6 110.43(18) . .
Cl4 C27 H31 108.6 . .
Cl5 C27 H31 108.6 . .
Cl6 C27 H31 108.6 . .

loop_
_geom_bond_atom_site_label_1
_geom_bond_atom_site_label_2
_geom_bond_distance
_geom_bond_site_symmetry_2
Pd1 C1 2.028(3) .
Pd1 O1 2.159(2) .
Pd1 N1 2.224(2) .
Pd1 P1 2.2396(8) .
C1 H1 0.9800 .
C1 H2 0.9800 .
C1 H3 0.9800 .
P1 C14 1.842(3) .
P1 C8 1.847(3) .
P1 C2 1.847(3) .
C2 C7 1.533(4) .
C2 C3 1.535(4) .
C2 H4 1.0000 .
C3 C4 1.527(4) .
C3 H5 0.9900 .
C3 H6 0.9900 .
C4 C5 1.530(4) .
C4 H7 0.9900 .
C4 H8 0.9900 .
C5 C6 1.515(4) .
C5 H9 0.9900 .
C5 H10 0.9900 .
C6 C7 1.533(4) .
C6 H11 0.9900 .
C6 H12 0.9900 .
C7 H13 0.9900 .
C7 H14 0.9900 .
C8 C13 1.520(4) .
C8 C9 1.532(4) .
C8 H15 1.0000 .
C9 C10 1.525(4) .
C9 H16 0.9900 .
C9 H17 0.9900 .
C10 C11 1.516(5) .
C10 H18 0.9900 .
C10 H19 0.9900 .
C11 C12 1.517(5) .
C11 H20 0.9900 .
C11 H21 0.9900 .
C12 C13 1.539(4) .
C12 H22 0.9900 .
C12 H23 0.9900 .
C13 H24 0.9900 .
C13 H25 0.9900 .
C14 C19 1.408(4) .
C14 C15 1.410(4) .
C15 C16 1.389(4) .
C15 S1 1.783(3) .
C16 C17 1.379(4) .
C16 H26 0.9500 .
C17 C18 1.385(4) .
C17 H27 0.9500 .
C18 C19 1.377(4) .
C18 H28 0.9500 .
C19 H29 0.9500 .
S1 O3 1.450(2) .
S1 O2 1.450(2) .
S1 O1 1.474(2) .
N1 C23 1.421(9) .
N1 C22 1.469(6) .
N1 C25 1.472(9) .
N1 C21 1.482(6) .
N1 C20 1.538(6) .
N1 C24 1.542(10) .
C20 H32 0.9800 .
C20 H33 0.9800 .
C20 H34 0.9800 .
C21 H35 0.9800 .
C21 H36 0.9800 .
C21 H37 0.9800 .
C22 C22 1.547(12) 3_557
C22 H38 0.9900 .
C22 H39 0.9900 .
C23 H40 0.9800 .
C23 H41 0.9800 .
C23 H42 0.9800 .
C24 H43 0.9800 .
C24 H44 0.9800 .
C24 H45 0.9800 .
C25 C25 1.49(2) 3_557
C25 H46 0.9900 .
C25 H47 0.9900 .
C26 Cl3 1.746(4) .
C26 Cl1 1.749(4) .
C26 Cl2 1.756(4) .
C26 H30 1.0000 .
C27 Cl4 1.750(3) .
C27 Cl5 1.756(3) .
C27 Cl6 1.757(3) .
C27 H31 1.0000 .

loop_
_geom_torsion_atom_site_label_1
_geom_torsion_atom_site_label_2
_geom_torsion_atom_site_label_3
_geom_torsion_atom_site_label_4
_geom_torsion
_geom_torsion_site_symmetry_4
C1 Pd1 P1 C14 -166.50(14) .
O1 Pd1 P1 C14 15.10(11) .
C1 Pd1 P1 C8 -51.16(14) .
O1 Pd1 P1 C8 130.45(11) .
C1 Pd1 P1 C2 72.43(14) .
O1 Pd1 P1 C2 -105.97(11) .
C14 P1 C2 C7 -63.1(2) .
C8 P1 C2 C7 -170.93(19) .
Pd1 P1 C2 C7 63.7(2) .
C14 P1 C2 C3 173.91(19) .
C8 P1 C2 C3 66.1(2) .
Pd1 P1 C2 C3 -59.2(2) .
C7 C2 C3 C4 54.8(3) .
P1 C2 C3 C4 177.1(2) .
C2 C3 C4 C5 -54.8(3) .
C3 C4 C5 C6 55.2(3) .
C4 C5 C6 C7 -56.3(3) .
C5 C6 C7 C2 56.9(3) .
C3 C2 C7 C6 -55.5(3) .
P1 C2 C7 C6 -179.2(2) .
C14 P1 C8 C13 -57.4(2) .
C2 P1 C8 C13 51.2(2) .
Pd1 P1 C8 C13 179.80(19) .
C14 P1 C8 C9 69.1(2) .
C2 P1 C8 C9 177.7(2) .
Pd1 P1 C8 C9 -53.7(2) .
C13 C8 C9 C10 -58.0(4) .
P1 C8 C9 C10 171.5(2) .
C8 C9 C10 C11 55.5(4) .
C9 C10 C11 C12 -54.7(4) .
C10 C11 C12 C13 56.2(4) .
C9 C8 C13 C12 59.1(3) .
P1 C8 C13 C12 -174.5(2) .
C11 C12 C13 C8 -58.5(4) .
C8 P1 C14 C19 70.2(2) .
C2 P1 C14 C19 -41.4(2) .
Pd1 P1 C14 C19 -169.48(18) .
C8 P1 C14 C15 -104.5(3) .
C2 P1 C14 C15 143.8(2) .
Pd1 P1 C14 C15 15.7(3) .
C19 C14 C15 C16 -5.5(4) .
P1 C14 C15 C16 169.4(2) .
C19 C14 C15 S1 172.1(2) .
P1 C14 C15 S1 -13.1(4) .
C14 C15 C16 C17 3.3(4) .
S1 C15 C16 C17 -174.5(2) .
C15 C16 C17 C18 1.4(5) .
C16 C17 C18 C19 -3.7(5) .
C17 C18 C19 C14 1.3(4) .
C15 C14 C19 C18 3.2(4) .
P1 C14 C19 C18 -172.0(2) .
C16 C15 S1 O3 26.4(3) .
C14 C15 S1 O3 -151.3(2) .
C16 C15 S1 O2 -95.9(2) .
C14 C15 S1 O2 86.5(3) .
C16 C15 S1 O1 144.1(2) .
C14 C15 S1 O1 -33.6(3) .
O3 S1 O1 Pd1 -167.46(12) .
O2 S1 O1 Pd1 -38.60(16) .
C15 S1 O1 Pd1 78.52(14) .
N1 Pd1 O1 S1 109.17(13) .
P1 Pd1 O1 S1 -65.88(12) .
C1 Pd1 N1 C23 -63.4(7) .
O1 Pd1 N1 C23 115.1(7) .
C1 Pd1 N1 C22 96.9(4) .
O1 Pd1 N1 C22 -84.7(4) .
C1 Pd1 N1 C25 63.1(6) .
O1 Pd1 N1 C25 -118.4(6) .
C1 Pd1 N1 C21 -144.6(4) .
O1 Pd1 N1 C21 33.8(3) .
C1 Pd1 N1 C20 -26.4(4) .
O1 Pd1 N1 C20 152.1(4) .
C1 Pd1 N1 C24 179.9(6) .
O1 Pd1 N1 C24 -1.6(6) .
C23 N1 C22 C22 92.0(11) 3_557
C25 N1 C22 C22 40.7(8) 3_557
C21 N1 C22 C22 -179.9(7) 3_557
C20 N1 C22 C22 67.4(8) 3_557
C24 N1 C22 C22 -165.5(9) 3_557
Pd1 N1 C22 C22 -60.7(8) 3_557
C23 N1 C25 C25 172.2(12) 3_557
C22 N1 C25 C25 -43.6(11) 3_557
C21 N1 C25 C25 -97.7(12) 3_557
C20 N1 C25 C25 162.1(14) 3_557
C24 N1 C25 C25 -70.4(14) 3_557
Pd1 N1 C25 C25 47.2(15) 3_557
